data_7712390
loop_
_publ_author_name
'Zhang, Cai-Yan'
'Cao, Ke'
'Liu, Dechun'
'Yang, Han-Bo'
'Teng, Chao-Chao'
'Li, Bo'
'Yang, Junxiao'

_publ_section_title
;
 Iridium-catalyzed selective amination of B(4)-H for the synthesis of
 <i>o</i>-carborane-fused indolines.
;
_journal_name_full 'Dalton transactions (Cambridge, England : 2003)'
_journal_paper_doi 10.1039/d3dt00316g
_journal_year 2023
_chemical_formula_moiety 'C10 H17 B10 N O2'
_chemical_formula_sum 'C10 H17 B10 N O2'
_chemical_formula_weight 291.35
_space_group_crystal_system monoclinic
_space_group_IT_number 14
_space_group_name_Hall '-P 2ybc'
_space_group_name_H-M_alt 'P 1 21/c 1'
_atom_sites_solution_hydrogens geom
_atom_sites_solution_primary dual
_audit_creation_date 2020-12-03
_audit_creation_method
;
Olex2 1.2
(compiled 2018.05.29 svn.r3508 for OlexSys, GUI svn.r5506)
;
_audit_update_record
;
2022-07-30 deposited with the CCDC.	2023-02-09 downloaded from the CCDC.
;
_cell_angle_alpha 90
_cell_angle_beta 107.2450(10)
_cell_angle_gamma 90
_cell_formula_units_Z 4
_cell_length_a 10.7495(4)
_cell_length_b 11.4159(5)
_cell_length_c 12.8872(5)
_cell_measurement_reflns_used 2776
_cell_measurement_temperature 170
_cell_measurement_theta_max 26.346
_cell_measurement_theta_min 2.433
_cell_volume 1510.36(11)
_computing_cell_refinement 'SAINT V8.40A (?, 2016)'
_computing_data_reduction 'SAINT V8.40A (?, 2016)'
_computing_molecular_graphics 'Olex2 (Dolomanov et al., 2009)'
_computing_publication_material 'Olex2 (Dolomanov et al., 2009)'
_computing_structure_refinement 'ShelXL (Sheldrick, 2015)'
_computing_structure_solution 'ShelXT (Sheldrick, 2015)'
_diffrn_ambient_temperature 170.0
_diffrn_measured_fraction_theta_full 0.991
_diffrn_measured_fraction_theta_max 0.987
_diffrn_measurement_device_type 'Bruker APEX-II CCD'
_diffrn_measurement_method '\f and \w scans'
_diffrn_radiation_type MoK\a
_diffrn_radiation_wavelength 0.71073
_diffrn_reflns_av_R_equivalents 0.0630
_diffrn_reflns_av_unetI/netI 0.0579
_diffrn_reflns_Laue_measured_fraction_full 0.991
_diffrn_reflns_Laue_measured_fraction_max 0.987
_diffrn_reflns_limit_h_max 13
_diffrn_reflns_limit_h_min -13
_diffrn_reflns_limit_k_max 14
_diffrn_reflns_limit_k_min -13
_diffrn_reflns_limit_l_max 16
_diffrn_reflns_limit_l_min -15
_diffrn_reflns_number 12290
_diffrn_reflns_point_group_measured_fraction_full 0.991
_diffrn_reflns_point_group_measured_fraction_max 0.987
_diffrn_reflns_theta_full 25.242
_diffrn_reflns_theta_max 26.372
_diffrn_reflns_theta_min 2.433
_diffrn_standards_number 0
_exptl_absorpt_coefficient_mu 0.073
_exptl_absorpt_correction_T_max 0.7454
_exptl_absorpt_correction_T_min 0.6649
_exptl_absorpt_correction_type multi-scan
_exptl_absorpt_process_details
'SADABS-2016/2 (Bruker,2016/2) was used for absorption correction. wR2(int) was 0.0662 before and 0.0540 after correction. The Ratio of minimum to maximum transmission is 0.8920. The \l/2 correction factor is Not present.'
_exptl_crystal_colour colourless
_exptl_crystal_colour_primary colourless
_exptl_crystal_density_diffrn 1.281
_exptl_crystal_description block
_exptl_crystal_F_000 600
_exptl_crystal_size_max 0.15
_exptl_crystal_size_mid 0.08
_exptl_crystal_size_min 0.05
_refine_diff_density_max 0.289
_refine_diff_density_min -0.259
_refine_diff_density_rms 0.054
_refine_ls_extinction_method none
_refine_ls_goodness_of_fit_ref 1.054
_refine_ls_hydrogen_treatment constr
_refine_ls_matrix_type full
_refine_ls_number_parameters 209
_refine_ls_number_reflns 3056
_refine_ls_number_restraints 0
_refine_ls_restrained_S_all 1.054
_refine_ls_R_factor_all 0.0908
_refine_ls_R_factor_gt 0.0552
_refine_ls_shift/su_max 0.002
_refine_ls_shift/su_mean 0.000
_refine_ls_structure_factor_coef Fsqd
_refine_ls_weighting_details 'w=1/[\s^2^(Fo^2^)+(0.0503P)^2^+1.0781P] where P=(Fo^2^+2Fc^2^)/3'
_refine_ls_weighting_scheme calc
_refine_ls_wR_factor_gt 0.1165
_refine_ls_wR_factor_ref 0.1442
_reflns_Friedel_coverage 0.000
_reflns_number_gt 2166
_reflns_number_total 3056
_reflns_threshold_expression 'I > 2\s(I)'
_cod_data_source_file d3dt00316g2.cif
_cod_data_source_block 1220wj2433_0m
_cod_database_code 7712390
_shelx_shelxl_version_number 2018/3
_shelx_space_group_comment
;
The symmetry employed for this shelxl refinement is uniquely defined
by the following loop, which should always be used as a source of
symmetry information in preference to the above space-group names.
They are only intended as comments.
;
_shelx_estimated_absorpt_t_max 0.996
_shelx_estimated_absorpt_t_min 0.989
_olex2_refinement_description
;
1. Fixed Uiso
 At 1.2 times of:
  All B(H) groups, All C(H) groups
 At 1.5 times of:
  All C(H,H,H) groups
2.a Aromatic/amide H refined with riding coordinates:
 C4(H4), C7(H7), C6(H6), C5(H5)
2.b Idealised Me refined as rotating group:
 C10(H10A,H10B,H10C)
2.c Boron cage BH refined with riding coordinates:
 C1(H1), C2(H2), B5(H5A), B9(H9), B12(H12), B10(H10), B8(H8), B6(H6A),
 B11(H11), B7(H7A)
;
_olex2_submission_special_instructions 'No special instructions were received'

loop_
_space_group_symop_operation_xyz
'x, y, z'
'-x, y+1/2, -z+1/2'
'-x, -y, -z'
'x, -y-1/2, z-1/2'

loop_
_atom_site_label
_atom_site_type_symbol
_atom_site_fract_x
_atom_site_fract_y
_atom_site_fract_z
_atom_site_U_iso_or_equiv
_atom_site_adp_type
_atom_site_occupancy
_atom_site_site_symmetry_order
_atom_site_calc_flag
_atom_site_refinement_flags_posn
_atom_site_refinement_flags_adp
_atom_site_refinement_flags_occupancy
_atom_site_disorder_assembly
_atom_site_disorder_group
O1 O 0.46652(14) 0.49647(14) 0.66763(12) 0.0334(4) Uani 1 1 d . . . . .
O2 O 0.68432(15) 0.50116(14) 0.74077(12) 0.0335(4) Uani 1 1 d . . . . .
N1 N 0.59451(16) 0.62823(16) 0.60936(14) 0.0260(4) Uani 1 1 d . . . . .
C9 C 0.5713(2) 0.5375(2) 0.67118(17) 0.0263(5) Uani 1 1 d . . . . .
C1 C 0.7493(2) 0.6619(2) 0.48406(17) 0.0243(5) Uani 1 1 d . . . . .
H1 H 0.680969 0.606756 0.420233 0.029 Uiso 1 1 calc R . . . .
C8 C 0.4925(2) 0.6959(2) 0.53606(17) 0.0261(5) Uani 1 1 d . . . . .
C4 C 0.4488(2) 0.8599(2) 0.41122(18) 0.0312(5) Uani 1 1 d . . . . .
H4 H 0.478791 0.923034 0.377006 0.037 Uiso 1 1 calc R . . . .
C2 C 0.8009(2) 0.7850(2) 0.45167(17) 0.0272(5) Uani 1 1 d . . . . .
H2 H 0.768022 0.817179 0.365718 0.033 Uiso 1 1 calc R . . . .
C3 C 0.5383(2) 0.7894(2) 0.48508(17) 0.0260(5) Uani 1 1 d . . . . .
C7 C 0.3591(2) 0.6763(2) 0.51320(19) 0.0306(5) Uani 1 1 d . . . . .
H7 H 0.327408 0.615092 0.548413 0.037 Uiso 1 1 calc R . . . .
C6 C 0.2735(2) 0.7480(2) 0.4380(2) 0.0346(6) Uani 1 1 d . . . . .
H6 H 0.182519 0.733951 0.421172 0.042 Uiso 1 1 calc R . . . .
C5 C 0.3164(2) 0.8388(2) 0.38710(19) 0.0337(6) Uani 1 1 d . . . . .
H5 H 0.255776 0.886554 0.335902 0.040 Uiso 1 1 calc R . . . .
C10 C 0.6746(2) 0.3984(2) 0.8042(2) 0.0371(6) Uani 1 1 d . . . . .
H10A H 0.630467 0.335410 0.755333 0.056 Uiso 1 1 calc GR . . . .
H10B H 0.624648 0.417742 0.854295 0.056 Uiso 1 1 calc GR . . . .
H10C H 0.762142 0.372480 0.845681 0.056 Uiso 1 1 calc GR . . . .
B5 B 0.8605(2) 0.5906(2) 0.5850(2) 0.0275(6) Uani 1 1 d . . . . .
H5A H 0.869649 0.493201 0.594385 0.033 Uiso 1 1 calc R . . . .
B9 B 0.8884(2) 0.6868(2) 0.6990(2) 0.0282(6) Uani 1 1 d . . . . .
H9 H 0.917816 0.652476 0.784276 0.034 Uiso 1 1 calc R . . . .
B4 B 0.7272(2) 0.6690(2) 0.60988(19) 0.0250(5) Uani 1 1 d . . . . .
B12 B 0.9497(2) 0.8222(3) 0.6635(2) 0.0309(6) Uani 1 1 d . . . . .
H12 H 1.020430 0.877257 0.725717 0.037 Uiso 1 1 calc R . . . .
B10 B 0.9974(2) 0.6860(3) 0.6172(2) 0.0299(6) Uani 1 1 d . . . . .
H10 H 1.099235 0.651660 0.649003 0.036 Uiso 1 1 calc R . . . .
B8 B 0.7839(2) 0.8113(2) 0.6594(2) 0.0275(6) Uani 1 1 d . . . . .
H8 H 0.745488 0.859375 0.719162 0.033 Uiso 1 1 calc R . . . .
B6 B 0.9054(2) 0.6660(2) 0.4801(2) 0.0281(6) Uani 1 1 d . . . . .
H6A H 0.944237 0.619189 0.419886 0.034 Uiso 1 1 calc R . . . .
B3 B 0.6890(2) 0.7910(2) 0.5227(2) 0.0249(5) Uani 1 1 d . . . . .
B11 B 0.9574(2) 0.8093(2) 0.5277(2) 0.0294(6) Uani 1 1 d . . . . .
H11 H 1.031857 0.856938 0.498612 0.035 Uiso 1 1 calc R . . . .
B7 B 0.8257(3) 0.8863(2) 0.5534(2) 0.0302(6) Uani 1 1 d . . . . .
H7A H 0.813951 0.983212 0.541059 0.036 Uiso 1 1 calc R . . . .

loop_
_atom_site_aniso_label
_atom_site_aniso_U_11
_atom_site_aniso_U_22
_atom_site_aniso_U_33
_atom_site_aniso_U_23
_atom_site_aniso_U_13
_atom_site_aniso_U_12
O1 0.0301(9) 0.0380(10) 0.0335(9) 0.0007(7) 0.0116(7) -0.0088(7)
O2 0.0293(8) 0.0373(10) 0.0325(9) 0.0108(7) 0.0072(7) -0.0001(7)
N1 0.0224(9) 0.0288(11) 0.0269(9) 0.0034(8) 0.0076(8) 0.0001(8)
C9 0.0281(12) 0.0294(13) 0.0227(11) -0.0033(9) 0.0096(9) -0.0018(10)
C1 0.0216(10) 0.0279(12) 0.0237(11) -0.0012(9) 0.0071(9) 0.0002(9)
C8 0.0245(11) 0.0296(13) 0.0244(11) -0.0042(9) 0.0073(9) 0.0026(9)
C4 0.0320(12) 0.0356(14) 0.0256(11) -0.0012(10) 0.0081(10) 0.0054(11)
C2 0.0253(11) 0.0336(13) 0.0239(11) 0.0000(10) 0.0092(9) -0.0008(10)
C3 0.0262(11) 0.0290(13) 0.0228(11) -0.0037(9) 0.0073(9) 0.0012(9)
C7 0.0258(12) 0.0327(14) 0.0331(12) -0.0055(10) 0.0083(10) 0.0005(10)
C6 0.0231(11) 0.0396(15) 0.0394(13) -0.0092(12) 0.0066(10) 0.0031(11)
C5 0.0309(12) 0.0373(15) 0.0289(12) -0.0046(11) 0.0027(10) 0.0102(11)
C10 0.0450(15) 0.0312(14) 0.0361(13) 0.0095(11) 0.0139(12) 0.0025(11)
B5 0.0234(12) 0.0328(15) 0.0246(12) 0.0021(11) 0.0047(10) 0.0037(11)
B9 0.0229(12) 0.0398(17) 0.0206(12) -0.0003(11) 0.0047(10) -0.0009(11)
B4 0.0249(12) 0.0295(14) 0.0206(12) 0.0015(10) 0.0070(10) 0.0017(11)
B12 0.0261(13) 0.0404(17) 0.0259(13) -0.0057(12) 0.0074(11) -0.0051(12)
B10 0.0248(13) 0.0403(17) 0.0246(12) -0.0001(11) 0.0075(11) -0.0023(11)
B8 0.0269(13) 0.0337(16) 0.0214(12) -0.0044(11) 0.0064(10) -0.0027(11)
B6 0.0223(12) 0.0385(16) 0.0249(12) -0.0019(11) 0.0091(10) 0.0017(11)
B3 0.0273(13) 0.0261(14) 0.0228(12) -0.0002(10) 0.0098(10) 0.0002(11)
B11 0.0222(12) 0.0393(17) 0.0252(13) -0.0010(11) 0.0046(10) -0.0040(11)
B7 0.0303(14) 0.0318(16) 0.0308(14) -0.0028(11) 0.0128(11) -0.0044(11)

loop_
_atom_type_symbol
_atom_type_description
_atom_type_scat_dispersion_real
_atom_type_scat_dispersion_imag
_atom_type_scat_source
C C 0.0033 0.0016 'International Tables Vol C Tables 4.2.6.8 and 6.1.1.4'
H H 0.0000 0.0000 'International Tables Vol C Tables 4.2.6.8 and 6.1.1.4'
B B 0.0013 0.0007 'International Tables Vol C Tables 4.2.6.8 and 6.1.1.4'
N N 0.0061 0.0033 'International Tables Vol C Tables 4.2.6.8 and 6.1.1.4'
O O 0.0106 0.0060 'International Tables Vol C Tables 4.2.6.8 and 6.1.1.4'

loop_
_geom_angle_atom_site_label_1
_geom_angle_atom_site_label_2
_geom_angle_atom_site_label_3
_geom_angle
_geom_angle_site_symmetry_1
_geom_angle_site_symmetry_3
_geom_angle_publ_flag
C9 O2 C10 115.06(18) . . ?
C9 N1 C8 123.38(18) . . ?
C9 N1 B4 124.60(18) . . ?
C8 N1 B4 112.02(18) . . ?
O1 C9 O2 123.6(2) . . ?
O1 C9 N1 126.7(2) . . ?
O2 C9 N1 109.63(18) . . ?
C2 C1 H1 120.1 . . ?
C2 C1 B5 113.57(17) . . ?
C2 C1 B4 111.10(17) . . ?
C2 C1 B6 63.12(14) . . ?
C2 C1 B3 61.42(13) . . ?
B5 C1 H1 117.0 . . ?
B5 C1 B4 63.78(14) . . ?
B5 C1 B6 63.65(14) . . ?
B5 C1 B3 115.19(17) . . ?
B4 C1 H1 118.6 . . ?
B4 C1 B3 61.35(14) . . ?
B6 C1 H1 115.6 . . ?
B6 C1 B4 116.39(16) . . ?
B6 C1 B3 116.20(18) . . ?
B3 C1 H1 117.9 . . ?
C3 C8 N1 113.94(18) . . ?
C7 C8 N1 126.0(2) . . ?
C7 C8 C3 120.0(2) . . ?
C3 C4 H4 119.7 . . ?
C5 C4 H4 119.7 . . ?
C5 C4 C3 120.6(2) . . ?
C1 C2 H2 120.7 . . ?
C1 C2 B6 60.80(14) . . ?
C1 C2 B3 63.02(14) . . ?
C1 C2 B11 110.56(17) . . ?
C1 C2 B7 112.25(17) . . ?
B6 C2 H2 117.4 . . ?
B3 C2 H2 116.7 . . ?
B3 C2 B6 115.58(18) . . ?
B11 C2 H2 119.0 . . ?
B11 C2 B6 62.43(15) . . ?
B11 C2 B3 114.64(17) . . ?
B11 C2 B7 62.91(15) . . ?
B7 C2 H2 118.0 . . ?
B7 C2 B6 115.13(17) . . ?
B7 C2 B3 62.51(14) . . ?
C8 C3 B3 109.83(19) . . ?
C4 C3 C8 119.2(2) . . ?
C4 C3 B3 131.0(2) . . ?
C8 C7 H7 120.6 . . ?
C6 C7 C8 118.8(2) . . ?
C6 C7 H7 120.6 . . ?
C7 C6 H6 119.0 . . ?
C5 C6 C7 121.9(2) . . ?
C5 C6 H6 119.0 . . ?
C4 C5 H5 120.3 . . ?
C6 C5 C4 119.4(2) . . ?
C6 C5 H5 120.3 . . ?
O2 C10 H10A 109.5 . . ?
O2 C10 H10B 109.5 . . ?
O2 C10 H10C 109.5 . . ?
H10A C10 H10B 109.5 . . ?
H10A C10 H10C 109.5 . . ?
H10B C10 H10C 109.5 . . ?
C1 B5 H5A 125.5 . . ?
C1 B5 B9 104.19(18) . . ?
C1 B5 B4 58.57(13) . . ?
C1 B5 B10 103.44(18) . . ?
C1 B5 B6 58.25(13) . . ?
B9 B5 H5A 122.2 . . ?
B9 B5 B4 59.72(14) . . ?
B4 B5 H5A 121.6 . . ?
B10 B5 H5A 122.9 . . ?
B10 B5 B9 60.40(14) . . ?
B10 B5 B4 107.57(19) . . ?
B10 B5 B6 59.41(14) . . ?
B6 B5 H5A 121.7 . . ?
B6 B5 B9 108.03(19) . . ?
B6 B5 B4 107.68(18) . . ?
B5 B9 H9 121.5 . . ?
B5 B9 B12 107.75(17) . . ?
B5 B9 B10 59.55(14) . . ?
B5 B9 B8 108.36(17) . . ?
B4 B9 B5 60.42(14) . . ?
B4 B9 H9 122.0 . . ?
B4 B9 B12 107.08(18) . . ?
B4 B9 B10 107.45(17) . . ?
B4 B9 B8 59.93(14) . . ?
B12 B9 H9 122.3 . . ?
B12 B9 B10 60.07(15) . . ?
B10 B9 H9 122.1 . . ?
B8 B9 H9 121.9 . . ?
B8 B9 B12 59.24(14) . . ?
B8 B9 B10 107.47(18) . . ?
N1 B4 C1 112.37(17) . . ?
N1 B4 B5 130.7(2) . . ?
N1 B4 B9 141.23(19) . . ?
N1 B4 B8 120.53(19) . . ?
N1 B4 B3 101.59(17) . . ?
C1 B4 B5 57.65(13) . . ?
C1 B4 B9 103.59(16) . . ?
C1 B4 B8 104.68(17) . . ?
C1 B4 B3 60.22(13) . . ?
B9 B4 B5 59.86(14) . . ?
B9 B4 B8 60.21(14) . . ?
B8 B4 B5 108.13(17) . . ?
B3 B4 B5 109.14(17) . . ?
B3 B4 B9 108.66(18) . . ?
B3 B4 B8 59.90(14) . . ?
B9 B12 H12 121.6 . . ?
B9 B12 B10 59.97(15) . . ?
B10 B12 H12 121.6 . . ?
B8 B12 B9 60.31(14) . . ?
B8 B12 H12 121.7 . . ?
B8 B12 B10 108.24(18) . . ?
B8 B12 B11 107.68(18) . . ?
B8 B12 B7 59.92(14) . . ?
B11 B12 B9 107.87(19) . . ?
B11 B12 H12 122.0 . . ?
B11 B12 B10 60.08(15) . . ?
B11 B12 B7 59.71(14) . . ?
B7 B12 B9 108.14(18) . . ?
B7 B12 H12 121.8 . . ?
B7 B12 B10 108.04(18) . . ?
B5 B10 B9 60.05(14) . . ?
B5 B10 B12 108.07(17) . . ?
B5 B10 H10 121.6 . . ?
B5 B10 B11 107.88(18) . . ?
B9 B10 B12 59.97(15) . . ?
B9 B10 H10 121.7 . . ?
B12 B10 H10 121.8 . . ?
B6 B10 B5 60.53(14) . . ?
B6 B10 B9 108.64(17) . . ?
B6 B10 B12 108.30(19) . . ?
B6 B10 H10 121.2 . . ?
B6 B10 B11 60.00(15) . . ?
B11 B10 B9 107.52(19) . . ?
B11 B10 B12 59.64(15) . . ?
B11 B10 H10 122.2 . . ?
B9 B8 H8 121.4 . . ?
B4 B8 B9 59.86(14) . . ?
B4 B8 H8 122.3 . . ?
B12 B8 B9 60.45(15) . . ?
B12 B8 B4 107.97(18) . . ?
B12 B8 H8 121.2 . . ?
B12 B8 B7 60.56(15) . . ?
B3 B8 B9 107.92(18) . . ?
B3 B8 B4 59.33(14) . . ?
B3 B8 B12 108.51(17) . . ?
B3 B8 H8 121.8 . . ?
B3 B8 B7 60.08(14) . . ?
B7 B8 B9 108.76(18) . . ?
B7 B8 B4 107.50(17) . . ?
B7 B8 H8 121.4 . . ?
C1 B6 C2 56.07(13) . . ?
C1 B6 B5 58.10(13) . . ?
C1 B6 B10 103.82(17) . . ?
C1 B6 H6A 125.7 . . ?
C1 B6 B11 103.16(17) . . ?
C2 B6 B5 103.55(17) . . ?
C2 B6 B10 104.26(18) . . ?
C2 B6 H6A 125.4 . . ?
C2 B6 B11 57.92(14) . . ?
B5 B6 H6A 122.3 . . ?
B10 B6 B5 60.06(14) . . ?
B10 B6 H6A 122.8 . . ?
B10 B6 B11 60.71(15) . . ?
B11 B6 B5 108.07(18) . . ?
B11 B6 H6A 122.3 . . ?
C1 B3 B4 58.44(13) . . ?
C1 B3 B8 104.00(17) . . ?
C1 B3 B7 103.20(17) . . ?
C2 B3 C1 55.56(13) . . ?
C2 B3 B4 103.96(17) . . ?
C2 B3 B8 104.32(17) . . ?
C2 B3 B7 58.55(13) . . ?
C3 B3 C1 110.19(18) . . ?
C3 B3 C2 131.86(19) . . ?
C3 B3 B4 102.48(18) . . ?
C3 B3 B8 123.68(18) . . ?
C3 B3 B7 142.8(2) . . ?
B4 B3 B8 60.76(14) . . ?
B4 B3 B7 108.71(18) . . ?
B8 B3 B7 60.18(14) . . ?
C2 B11 B12 104.66(17) . . ?
C2 B11 B10 104.50(18) . . ?
C2 B11 B6 59.66(14) . . ?
C2 B11 H11 124.8 . . ?
C2 B11 B7 58.78(14) . . ?
B12 B11 B10 60.28(15) . . ?
B12 B11 H11 122.3 . . ?
B10 B11 H11 122.6 . . ?
B6 B11 B12 108.25(18) . . ?
B6 B11 B10 59.30(15) . . ?
B6 B11 H11 120.9 . . ?
B7 B11 B12 60.33(15) . . ?
B7 B11 B10 108.68(18) . . ?
B7 B11 B6 109.41(17) . . ?
B7 B11 H11 120.7 . . ?
C2 B7 B12 104.03(19) . . ?
C2 B7 B8 104.27(18) . . ?
C2 B7 B3 58.93(14) . . ?
C2 B7 B11 58.31(14) . . ?
C2 B7 H7A 125.0 . . ?
B12 B7 H7A 122.8 . . ?
B8 B7 B12 59.52(14) . . ?
B8 B7 B11 107.56(19) . . ?
B8 B7 H7A 122.8 . . ?
B3 B7 B12 107.41(19) . . ?
B3 B7 B8 59.74(14) . . ?
B3 B7 B11 107.92(19) . . ?
B3 B7 H7A 121.5 . . ?
B11 B7 B12 59.96(14) . . ?
B11 B7 H7A 121.6 . . ?

loop_
_geom_bond_atom_site_label_1
_geom_bond_atom_site_label_2
_geom_bond_distance
_geom_bond_site_symmetry_2
_geom_bond_publ_flag
O1 C9 1.208(2) . ?
O2 C9 1.344(3) . ?
O2 C10 1.451(3) . ?
N1 C9 1.374(3) . ?
N1 C8 1.442(3) . ?
N1 B4 1.499(3) . ?
C1 H1 1.1200 . ?
C1 C2 1.611(3) . ?
C1 B5 1.692(3) . ?
C1 B4 1.709(3) . ?
C1 B6 1.695(3) . ?
C1 B3 1.740(3) . ?
C8 C3 1.417(3) . ?
C8 C7 1.393(3) . ?
C4 H4 0.9500 . ?
C4 C3 1.391(3) . ?
C4 C5 1.385(3) . ?
C2 H2 1.1200 . ?
C2 B6 1.731(3) . ?
C2 B3 1.715(3) . ?
C2 B11 1.700(3) . ?
C2 B7 1.708(3) . ?
C3 B3 1.546(3) . ?
C7 H7 0.9500 . ?
C7 C6 1.388(3) . ?
C6 H6 0.9500 . ?
C6 C5 1.378(3) . ?
C5 H5 0.9500 . ?
C10 H10A 0.9800 . ?
C10 H10B 0.9800 . ?
C10 H10C 0.9800 . ?
B5 H5A 1.1200 . ?
B5 B9 1.786(4) . ?
B5 B4 1.796(3) . ?
B5 B10 1.777(4) . ?
B5 B6 1.786(4) . ?
B9 H9 1.1200 . ?
B9 B4 1.784(3) . ?
B9 B12 1.793(4) . ?
B9 B10 1.793(3) . ?
B9 B8 1.790(4) . ?
B4 B8 1.785(4) . ?
B4 B3 1.760(4) . ?
B12 H12 1.1200 . ?
B12 B10 1.794(4) . ?
B12 B8 1.771(3) . ?
B12 B11 1.783(4) . ?
B12 B7 1.789(4) . ?
B10 H10 1.1200 . ?
B10 B6 1.766(4) . ?
B10 B11 1.791(4) . ?
B8 H8 1.1200 . ?
B8 B3 1.770(3) . ?
B8 B7 1.778(4) . ?
B6 H6A 1.1200 . ?
B6 B11 1.778(4) . ?
B3 B7 1.776(4) . ?
B11 H11 1.1200 . ?
B11 B7 1.778(4) . ?
B7 H7A 1.1200 . ?
